data_1553382
loop_
_publ_author_name
'Pang, Xiaoyan'
'Lin, Xiuping'
'Yang, Jie'
'Zhou, Xuefeng'
'Yang, Bin'
'Wang, Junfeng'
'Liu, Yonghong'

_publ_section_title
;
 Spiro-Phthalides and Isocoumarins Isolated from the Marine-Sponge-Derived
 Fungus Setosphaeria sp. SCSIO41009.
;
_journal_issue 8
_journal_name_full 'Journal of natural products'
_journal_page_first 1860
_journal_page_last 1868
_journal_paper_doi 10.1021/acs.jnatprod.8b00345
_journal_volume 81
_journal_year 2018
_chemical_formula_moiety 'C16 H20 O7'
_chemical_formula_sum 'C16 H20 O7'
_chemical_formula_weight 324.32
_space_group_crystal_system orthorhombic
_space_group_IT_number 19
_space_group_name_Hall 'P 2ac 2ab'
_space_group_name_H-M_alt 'P 21 21 21'
_atom_sites_solution_hydrogens geom
_atom_sites_solution_primary dual
_audit_creation_date 2017-08-29
_audit_creation_method
;
Olex2 1.2
(compiled 2017.08.10 svn.r3458 for OlexSys, GUI svn.r5375)
;
_cell_angle_alpha 90
_cell_angle_beta 90
_cell_angle_gamma 90
_cell_formula_units_Z 4
_cell_length_a 7.73476(8)
_cell_length_b 8.02415(8)
_cell_length_c 25.5244(3)
_cell_measurement_reflns_used 5262
_cell_measurement_temperature 150.00(10)
_cell_measurement_theta_max 73.8080
_cell_measurement_theta_min 5.1190
_cell_volume 1584.17(3)
_computing_cell_refinement 'CrysAlisPro 1.171.38.43 (Rigaku OD, 2015)'
_computing_data_collection 'CrysAlisPro 1.171.38.43 (Rigaku OD, 2015)'
_computing_data_reduction 'CrysAlisPro 1.171.38.43 (Rigaku OD, 2015)'
_computing_molecular_graphics 'Olex2 (Dolomanov et al., 2009)'
_computing_publication_material 'Olex2 (Dolomanov et al., 2009)'
_computing_structure_refinement 'ShelXL (Sheldrick, 2015)'
_computing_structure_solution 'ShelXT (Sheldrick, 2015)'
_diffrn_ambient_environment N~2~
_diffrn_ambient_temperature 150.00(10)
_diffrn_detector 'CCD plate'
_diffrn_detector_area_resol_mean 5.2913
_diffrn_detector_type AtlasS2
_diffrn_measured_fraction_theta_full 1.000
_diffrn_measured_fraction_theta_max 0.988
_diffrn_measurement_details
;
List of Runs (angles in degrees, time in seconds):

  # Type    Start    End  Width  t~exp~   \w     \q     \k     \f   Frames
--------------------------------------------------------------------------
  1  \w    -60.00  31.00   1.00    1.00    --  -42.02  57.00 -30.00   91
  2  \w    -84.00 -18.00   1.00    1.00    --  -42.02 125.00 150.00   66
  3  \w     95.00 176.00   1.00    1.05    --  107.79 125.00 150.00   81
  4  \w     61.00 137.00   1.00    1.05    --  107.79 -61.00 120.00   76
  5  \w     54.00 118.00   1.00    1.05    --  107.79-125.00 150.00   64
  6  \w     35.00 123.00   1.00    1.05    --  107.79 -30.00   0.00   88
  7  \w    -43.00 -18.00   1.00    1.00    --  -41.89 -37.00 -60.00   25
  8  \w   -104.00 -62.00   1.00    1.00    --  -41.89 -37.00 -60.00   42
  9  \w    -93.00 -60.00   1.00    1.00    --  -41.89 -37.00-120.00   33
 10  \w     35.00  61.00   1.00    1.05    --  107.79 -94.00 -30.00   26
 11  \w     84.00 109.00   1.00    1.05    --  107.79 -94.00 -30.00   25
 12  \w    105.00 131.00   1.00    1.05    --  107.79 -61.00  30.00   26
 13  \w    122.00 148.00   1.00    1.05    --  107.79  30.00-120.00   26
;
_diffrn_measurement_device 'four-circle diffractometer'
_diffrn_measurement_device_type 'SuperNova, Dual, Cu at zero, AtlasS2'
_diffrn_measurement_method '\w scans'
_diffrn_orient_matrix_type 'CrysAlisPro convention (1999,Acta A55,543-557)'
_diffrn_orient_matrix_UB_11 -0.1150799000
_diffrn_orient_matrix_UB_12 0.1278234000
_diffrn_orient_matrix_UB_13 -0.0284722000
_diffrn_orient_matrix_UB_21 -0.0015513000
_diffrn_orient_matrix_UB_22 -0.1120108000
_diffrn_orient_matrix_UB_23 -0.0489989000
_diffrn_orient_matrix_UB_31 -0.1625686000
_diffrn_orient_matrix_UB_32 -0.0894068000
_diffrn_orient_matrix_UB_33 0.0207161000
_diffrn_radiation_monochromator mirror
_diffrn_radiation_probe x-ray
_diffrn_radiation_type CuK\a
_diffrn_radiation_wavelength 1.54184
_diffrn_reflns_av_R_equivalents 0.0178
_diffrn_reflns_av_unetI/netI 0.0229
_diffrn_reflns_Laue_measured_fraction_full 1.000
_diffrn_reflns_Laue_measured_fraction_max 0.988
_diffrn_reflns_limit_h_max 6
_diffrn_reflns_limit_h_min -9
_diffrn_reflns_limit_k_max 7
_diffrn_reflns_limit_k_min -9
_diffrn_reflns_limit_l_max 31
_diffrn_reflns_limit_l_min -31
_diffrn_reflns_number 6385
_diffrn_reflns_point_group_measured_fraction_full 0.999
_diffrn_reflns_point_group_measured_fraction_max 0.970
_diffrn_reflns_theta_full 67.684
_diffrn_reflns_theta_max 74.026
_diffrn_reflns_theta_min 3.463
_diffrn_source 'micro-focus sealed X-ray tube'
_diffrn_source_type 'SuperNova (Cu) X-ray Source'
_exptl_absorpt_coefficient_mu 0.904
_exptl_absorpt_correction_T_max 1.00000
_exptl_absorpt_correction_T_min 0.74691
_exptl_absorpt_correction_type multi-scan
_exptl_absorpt_process_details
;
CrysAlisPro 1.171.38.43 (Rigaku Oxford Diffraction, 2015)
Empirical absorption correction using spherical harmonics,
 implemented in SCALE3 ABSPACK scaling algorithm.
;
_exptl_crystal_colour colourless
_exptl_crystal_colour_primary colourless
_exptl_crystal_density_diffrn 1.360
_exptl_crystal_description plate
_exptl_crystal_F_000 688
_exptl_crystal_size_max 0.45
_exptl_crystal_size_mid 0.4
_exptl_crystal_size_min 0.08
_refine_diff_density_max 0.198
_refine_diff_density_min -0.235
_refine_diff_density_rms 0.041
_refine_ls_abs_structure_details
;
 Flack x determined using 1220 quotients [(I+)-(I-)]/[(I+)+(I-)]
 (Parsons, Flack and Wagner, Acta Cryst. B69 (2013) 249-259).
;
_refine_ls_abs_structure_Flack 0.01(8)
_refine_ls_extinction_method none
_refine_ls_goodness_of_fit_ref 1.101
_refine_ls_hydrogen_treatment constr
_refine_ls_matrix_type full
_refine_ls_number_parameters 213
_refine_ls_number_reflns 3118
_refine_ls_number_restraints 0
_refine_ls_restrained_S_all 1.101
_refine_ls_R_factor_all 0.0310
_refine_ls_R_factor_gt 0.0306
_refine_ls_shift/su_max 0.001
_refine_ls_shift/su_mean 0.000
_refine_ls_structure_factor_coef Fsqd
_refine_ls_weighting_details 'w=1/[\s^2^(Fo^2^)+(0.0486P)^2^+0.1831P] where P=(Fo^2^+2Fc^2^)/3'
_refine_ls_weighting_scheme calc
_refine_ls_wR_factor_gt 0.0840
_refine_ls_wR_factor_ref 0.0842
_reflns_Friedel_coverage 0.683
_reflns_Friedel_fraction_full 0.997
_reflns_Friedel_fraction_max 0.945
_reflns_number_gt 3069
_reflns_number_total 3118
_reflns_threshold_expression 'I > 2\s(I)'
_cod_data_source_file np8b00345_si_001.cif
_cod_data_source_block 17081602
_cod_database_code 1553382
_shelx_shelxl_version_number 2014/7
_chemical_oxdiff_formula CHO
_chemical_oxdiff_usercomment P52-32
_shelx_space_group_comment
;
The symmetry employed for this shelxl refinement is uniquely defined
by the following loop, which should always be used as a source of
symmetry information in preference to the above space-group names.
They are only intended as comments.
;
_reflns_odcompleteness_completeness 99.94
_reflns_odcompleteness_iscentric 1
_reflns_odcompleteness_theta 66.97
_olex2_refinement_description
;
1. Fixed Uiso
 At 1.2 times of:
  All C(H) groups, All C(H,H) groups
 At 1.5 times of:
  All C(H,H,H) groups, All O(H) groups
2.a Ternary CH refined with riding coordinates:
 C4(H4), C6(H6)
2.b Secondary CH2 refined with riding coordinates:
 C2(H2A,H2B), C3(H3A,H3B), C5(H5A,H5B)
2.c Aromatic/amide H refined with riding coordinates:
 C11(H11)
2.d Idealised Me refined as rotating group:
 C1(H1A,H1B,H1C), C13(H13A,H13B,H13C), C15(H15A,H15B,H15C)
2.e Idealised tetrahedral OH refined as rotating group:
 O2(H2), O7(H7)
;
_olex2_date_sample_data_collection 2017-08-16
_olex2_submission_special_instructions 'No special instructions were received'
_oxdiff_exptl_absorpt_empirical_details
;
Empirical correction (ABSPACK) includes:
- Absorption correction using spherical harmonics
- Frame scaling
;
_oxdiff_exptl_absorpt_empirical_full_max 1.599
_oxdiff_exptl_absorpt_empirical_full_min 0.590

loop_
_space_group_symop_operation_xyz
'x, y, z'
'-x+1/2, -y, z+1/2'
'-x, y+1/2, -z+1/2'
'x+1/2, -y+1/2, -z'

loop_
_atom_site_label
_atom_site_type_symbol
_atom_site_fract_x
_atom_site_fract_y
_atom_site_fract_z
_atom_site_U_iso_or_equiv
_atom_site_adp_type
_atom_site_occupancy
_atom_site_site_symmetry_order
_atom_site_calc_flag
_atom_site_refinement_flags_posn
O1 O 0.71588(17) 0.88486(17) 0.34795(5) 0.0249(3) Uani 1 1 d .
O2 O 0.41478(19) 1.05462(16) 0.39095(5) 0.0291(3) Uani 1 1 d .
H2 H 0.3310 1.0396 0.4100 0.044 Uiso 1 1 calc GR
O3 O 0.53398(18) 0.66184(16) 0.32855(5) 0.0252(3) Uani 1 1 d .
O4 O 0.5190(2) 0.38304(16) 0.33688(5) 0.0315(3) Uani 1 1 d .
O5 O 0.6383(2) 0.75668(19) 0.55826(5) 0.0334(4) Uani 1 1 d .
O6 O 0.63211(18) 0.42857(19) 0.54676(5) 0.0298(3) Uani 1 1 d .
O7 O 0.5691(2) 0.28606(17) 0.45222(5) 0.0294(3) Uani 1 1 d .
H7 H 0.5453 0.2578 0.4222 0.044 Uiso 1 1 calc GR
C1 C 1.0755(3) 0.9734(3) 0.21576(9) 0.0407(5) Uani 1 1 d .
H1A H 1.0351 0.8791 0.1961 0.061 Uiso 1 1 calc GR
H1B H 1.1971 0.9618 0.2223 0.061 Uiso 1 1 calc GR
H1C H 1.0550 1.0736 0.1962 0.061 Uiso 1 1 calc GR
C2 C 0.9788(3) 0.9824(3) 0.26780(8) 0.0322(4) Uani 1 1 d .
H2A H 1.0094 0.8866 0.2891 0.039 Uiso 1 1 calc R
H2B H 1.0141 1.0819 0.2865 0.039 Uiso 1 1 calc R
C3 C 0.7838(3) 0.9857(3) 0.25980(7) 0.0279(4) Uani 1 1 d .
H3A H 0.7565 1.0729 0.2348 0.033 Uiso 1 1 calc R
H3B H 0.7487 0.8805 0.2445 0.033 Uiso 1 1 calc R
C4 C 0.6780(2) 1.0148(2) 0.30900(7) 0.0235(4) Uani 1 1 d .
H4 H 0.7074 1.1240 0.3237 0.028 Uiso 1 1 calc R
C5 C 0.4833(2) 1.0053(2) 0.30038(7) 0.0245(4) Uani 1 1 d .
H5A H 0.4345 1.1151 0.2945 0.029 Uiso 1 1 calc R
H5B H 0.4554 0.9342 0.2708 0.029 Uiso 1 1 calc R
C6 C 0.4178(2) 0.9307(2) 0.35137(7) 0.0239(4) Uani 1 1 d .
H6 H 0.3057 0.8754 0.3472 0.029 Uiso 1 1 calc R
C7 C 0.5639(2) 0.8071(2) 0.36290(7) 0.0223(4) Uani 1 1 d .
C8 C 0.5383(2) 0.5181(2) 0.35667(7) 0.0244(4) Uani 1 1 d .
C9 C 0.5674(2) 0.5599(2) 0.41161(7) 0.0233(4) Uani 1 1 d .
C10 C 0.5793(2) 0.7309(2) 0.41671(7) 0.0234(4) Uani 1 1 d .
C11 C 0.6037(2) 0.8070(2) 0.46460(7) 0.0258(4) Uani 1 1 d .
H11 H 0.6110 0.9223 0.4677 0.031 Uiso 1 1 calc R
C12 C 0.6169(2) 0.7023(3) 0.50818(7) 0.0260(4) Uani 1 1 d .
C13 C 0.6124(3) 0.9311(3) 0.56761(8) 0.0409(5) Uani 1 1 d .
H13A H 0.4995 0.9629 0.5556 0.061 Uiso 1 1 calc GR
H13B H 0.6985 0.9939 0.5491 0.061 Uiso 1 1 calc GR
H13C H 0.6217 0.9532 0.6045 0.061 Uiso 1 1 calc GR
C14 C 0.6085(2) 0.5279(3) 0.50324(7) 0.0252(4) Uani 1 1 d .
C15 C 0.4738(3) 0.3824(3) 0.57256(9) 0.0410(5) Uani 1 1 d .
H15A H 0.3999 0.3253 0.5482 0.062 Uiso 1 1 calc GR
H15B H 0.4165 0.4808 0.5851 0.062 Uiso 1 1 calc GR
H15C H 0.4992 0.3102 0.6016 0.062 Uiso 1 1 calc GR
C16 C 0.5811(2) 0.4530(2) 0.45461(7) 0.0235(4) Uani 1 1 d .

loop_
_atom_site_aniso_label
_atom_site_aniso_U_11
_atom_site_aniso_U_22
_atom_site_aniso_U_33
_atom_site_aniso_U_23
_atom_site_aniso_U_13
_atom_site_aniso_U_12
O1 0.0233(6) 0.0288(6) 0.0227(6) 0.0032(5) 0.0002(5) -0.0019(5)
O2 0.0322(7) 0.0265(6) 0.0287(7) -0.0043(6) 0.0109(6) -0.0021(6)
O3 0.0358(7) 0.0214(6) 0.0185(6) -0.0008(5) -0.0013(5) -0.0010(5)
O4 0.0469(8) 0.0224(6) 0.0252(6) -0.0022(5) -0.0019(6) -0.0012(6)
O5 0.0394(8) 0.0415(8) 0.0194(6) -0.0058(6) -0.0049(6) 0.0000(6)
O6 0.0279(7) 0.0413(8) 0.0201(6) 0.0064(6) -0.0039(5) 0.0020(6)
O7 0.0375(7) 0.0267(6) 0.0240(6) 0.0019(5) -0.0031(6) 0.0014(6)
C1 0.0317(10) 0.0527(13) 0.0379(12) -0.0010(10) 0.0101(9) -0.0001(10)
C2 0.0285(9) 0.0401(11) 0.0278(9) 0.0024(8) 0.0016(8) -0.0018(9)
C3 0.0275(9) 0.0336(10) 0.0226(9) 0.0008(8) 0.0026(8) -0.0009(8)
C4 0.0277(8) 0.0212(8) 0.0216(8) 0.0001(7) 0.0015(7) -0.0014(7)
C5 0.0265(9) 0.0243(9) 0.0227(8) 0.0010(7) -0.0006(7) 0.0019(7)
C6 0.0245(8) 0.0235(8) 0.0238(9) -0.0017(7) 0.0001(7) -0.0009(7)
C7 0.0249(8) 0.0237(8) 0.0184(8) -0.0026(7) 0.0006(7) -0.0029(7)
C8 0.0254(9) 0.0262(9) 0.0217(8) 0.0022(7) 0.0009(7) 0.0007(7)
C9 0.0227(8) 0.0265(9) 0.0207(9) -0.0007(7) -0.0004(7) 0.0000(7)
C10 0.0214(8) 0.0277(9) 0.0211(9) 0.0018(7) 0.0007(7) -0.0010(7)
C11 0.0258(8) 0.0276(9) 0.0240(9) -0.0026(7) -0.0005(8) -0.0027(7)
C12 0.0205(9) 0.0384(10) 0.0191(8) -0.0026(8) -0.0019(7) -0.0014(8)
C13 0.0467(13) 0.0470(13) 0.0290(10) -0.0139(10) -0.0047(10) 0.0046(10)
C14 0.0203(8) 0.0349(10) 0.0203(8) 0.0037(7) -0.0020(7) 0.0012(7)
C15 0.0380(11) 0.0529(13) 0.0321(10) 0.0151(10) 0.0077(9) 0.0044(10)
C16 0.0205(8) 0.0283(9) 0.0216(8) 0.0016(7) -0.0005(7) 0.0016(7)

loop_
_atom_type_symbol
_atom_type_description
_atom_type_scat_dispersion_real
_atom_type_scat_dispersion_imag
_atom_type_scat_source
C C 0.0181 0.0091 'International Tables Vol C Tables 4.2.6.8 and 6.1.1.4'
H H 0.0000 0.0000 'International Tables Vol C Tables 4.2.6.8 and 6.1.1.4'
O O 0.0492 0.0322 'International Tables Vol C Tables 4.2.6.8 and 6.1.1.4'

loop_
_geom_angle_atom_site_label_1
_geom_angle_atom_site_label_2
_geom_angle_atom_site_label_3
_geom_angle
C7 O1 C4 109.68(13)
C6 O2 H2 109.5
C8 O3 C7 110.63(13)
C12 O5 C13 116.92(17)
C14 O6 C15 113.88(15)
C16 O7 H7 109.5
H1A C1 H1B 109.5
H1A C1 H1C 109.5
H1B C1 H1C 109.5
C2 C1 H1A 109.5
C2 C1 H1B 109.5
C2 C1 H1C 109.5
C1 C2 H2A 109.3
C1 C2 H2B 109.3
H2A C2 H2B 107.9
C3 C2 C1 111.69(17)
C3 C2 H2A 109.3
C3 C2 H2B 109.3
C2 C3 H3A 108.5
C2 C3 H3B 108.5
H3A C3 H3B 107.5
C4 C3 C2 115.23(16)
C4 C3 H3A 108.5
C4 C3 H3B 108.5
O1 C4 C3 110.09(15)
O1 C4 H4 109.2
O1 C4 C5 105.01(14)
C3 C4 H4 109.2
C3 C4 C5 113.95(15)
C5 C4 H4 109.2
C4 C5 H5A 111.2
C4 C5 H5B 111.2
H5A C5 H5B 109.1
C6 C5 C4 103.02(15)
C6 C5 H5A 111.2
C6 C5 H5B 111.2
O2 C6 C5 109.86(15)
O2 C6 H6 112.4
O2 C6 C7 109.25(14)
C5 C6 H6 112.4
C5 C6 C7 100.00(14)
C7 C6 H6 112.4
O1 C7 O3 108.97(14)
O1 C7 C6 106.35(15)
O1 C7 C10 111.48(15)
O3 C7 C6 106.36(14)
O3 C7 C10 103.47(14)
C10 C7 C6 119.73(15)
O3 C8 C9 108.46(15)
O4 C8 O3 122.61(16)
O4 C8 C9 128.93(18)
C10 C9 C8 109.21(16)
C10 C9 C16 122.05(17)
C16 C9 C8 128.74(17)
C9 C10 C7 108.16(16)
C11 C10 C7 129.65(17)
C11 C10 C9 122.19(17)
C10 C11 H11 121.7
C10 C11 C12 116.66(18)
C12 C11 H11 121.7
O5 C12 C11 124.28(19)
O5 C12 C14 114.15(17)
C11 C12 C14 121.57(18)
O5 C13 H13A 109.5
O5 C13 H13B 109.5
O5 C13 H13C 109.5
H13A C13 H13B 109.5
H13A C13 H13C 109.5
H13B C13 H13C 109.5
O6 C14 C12 119.79(17)
O6 C14 C16 119.16(18)
C16 C14 C12 121.03(17)
O6 C15 H15A 109.5
O6 C15 H15B 109.5
O6 C15 H15C 109.5
H15A C15 H15B 109.5
H15A C15 H15C 109.5
H15B C15 H15C 109.5
O7 C16 C9 124.80(17)
O7 C16 C14 118.72(17)
C14 C16 C9 116.48(17)

loop_
_geom_bond_atom_site_label_1
_geom_bond_atom_site_label_2
_geom_bond_distance
O1 C4 1.470(2)
O1 C7 1.385(2)
O2 H2 0.8200
O2 C6 1.418(2)
O3 C7 1.477(2)
O3 C8 1.359(2)
O4 C8 1.205(2)
O5 C12 1.361(2)
O5 C13 1.434(3)
O6 C14 1.379(2)
O6 C15 1.439(3)
O7 H7 0.8200
O7 C16 1.344(2)
C1 H1A 0.9600
C1 H1B 0.9600
C1 H1C 0.9600
C1 C2 1.526(3)
C2 H2A 0.9700
C2 H2B 0.9700
C2 C3 1.522(3)
C3 H3A 0.9700
C3 H3B 0.9700
C3 C4 1.517(2)
C4 H4 0.9800
C4 C5 1.524(3)
C5 H5A 0.9700
C5 H5B 0.9700
C5 C6 1.519(2)
C6 H6 0.9800
C6 C7 1.532(3)
C7 C10 1.508(2)
C8 C9 1.459(2)
C9 C10 1.381(3)
C9 C16 1.397(2)
C10 C11 1.379(3)
C11 H11 0.9300
C11 C12 1.398(3)
C12 C14 1.406(3)
C13 H13A 0.9600
C13 H13B 0.9600
C13 H13C 0.9600
C14 C16 1.395(3)
C15 H15A 0.9600
C15 H15B 0.9600
C15 H15C 0.9600
